data_4511988
loop_
_publ_author_name
'D\;abrowa, Kajetan'
'Ceborska, Magdalena'
'Jurczak, Janusz'

_publ_section_title
;
 Trapping of Octameric Water Cluster by the Neutral Unclosed Cryptand
 Environment
;
_journal_issue 10
_journal_name_full 'Crystal Growth &amp; Design'
_journal_page_first 4906
_journal_paper_doi 10.1021/cg501314m
_journal_volume 14
_journal_year 2014
_chemical_formula_sum 'C32 H37 N7 O10'
_chemical_formula_weight 679.69
_chemical_name_systematic
;
 ?
;
_space_group_IT_number 14
_symmetry_cell_setting monoclinic
_symmetry_space_group_name_Hall '-P 2ybc'
_symmetry_space_group_name_H-M 'P 1 21/c 1'
_atom_sites_solution_hydrogens geom
_atom_sites_solution_primary direct
_atom_sites_solution_secondary difmap
_audit_creation_method SHELXL-97
_cell_angle_alpha 90.00
_cell_angle_beta 121.388(2)
_cell_angle_gamma 90.00
_cell_formula_units_Z 4
_cell_length_a 16.5500(5)
_cell_length_b 9.2150(3)
_cell_length_c 25.1110(8)
_cell_measurement_temperature 100(2)
_cell_volume 3269.21(19)
_computing_structure_refinement 'SHELXL-97 (Sheldrick, 2008)'
_diffrn_ambient_temperature 100(2)
_diffrn_measured_fraction_theta_full 0.986
_diffrn_measured_fraction_theta_max 0.986
_diffrn_radiation_monochromator graphite
_diffrn_radiation_source 'fine-focus sealed tube'
_diffrn_radiation_type MoK\a
_diffrn_radiation_wavelength 0.71073
_diffrn_reflns_av_R_equivalents 0.1462
_diffrn_reflns_av_sigmaI/netI 0.1021
_diffrn_reflns_limit_h_max 20
_diffrn_reflns_limit_h_min -20
_diffrn_reflns_limit_k_max 11
_diffrn_reflns_limit_k_min -11
_diffrn_reflns_limit_l_max 27
_diffrn_reflns_limit_l_min -31
_diffrn_reflns_number 25027
_diffrn_reflns_theta_full 26.68
_diffrn_reflns_theta_max 26.68
_diffrn_reflns_theta_min 2.78
_exptl_absorpt_coefficient_mu 0.104
_exptl_absorpt_correction_type none
_exptl_crystal_colour colorless
_exptl_crystal_density_diffrn 1.381
_exptl_crystal_density_method 'not measured'
_exptl_crystal_description block
_exptl_crystal_F_000 1432
_exptl_crystal_size_max 0.40
_exptl_crystal_size_mid 0.35
_exptl_crystal_size_min 0.15
_refine_diff_density_max 0.372
_refine_diff_density_min -0.308
_refine_diff_density_rms 0.069
_refine_ls_extinction_method none
_refine_ls_goodness_of_fit_ref 1.063
_refine_ls_hydrogen_treatment mixed
_refine_ls_matrix_type full
_refine_ls_number_parameters 441
_refine_ls_number_reflns 6804
_refine_ls_number_restraints 0
_refine_ls_restrained_S_all 1.063
_refine_ls_R_factor_all 0.1276
_refine_ls_R_factor_gt 0.0784
_refine_ls_shift/su_max 0.000
_refine_ls_shift/su_mean 0.000
_refine_ls_structure_factor_coef Fsqd
_refine_ls_weighting_details 'calc w=1/[\s^2^(Fo^2^)+(0.0299P)^2^+5.2259P] where P=(Fo^2^+2Fc^2^)/3'
_refine_ls_weighting_scheme calc
_refine_ls_wR_factor_gt 0.1533
_refine_ls_wR_factor_ref 0.1713
_reflns_number_gt 4509
_reflns_number_total 6804
_reflns_threshold_expression >2\s(I)
_cod_data_source_file cg501314m_si_002.cif
_cod_data_source_block 1-H2O@100K
_cod_depositor_comments 'Adding full bibliography for 4511986--4511988.cif.'
_cod_original_cell_volume 3269.20(18)
_cod_original_sg_symbol_H-M P21/c
_cod_database_code 4511988

loop_
_symmetry_equiv_pos_as_xyz
'x, y, z'
'-x, y+1/2, -z+1/2'
'-x, -y, -z'
'x, -y-1/2, z-1/2'

loop_
_atom_site_label
_atom_site_type_symbol
_atom_site_fract_x
_atom_site_fract_y
_atom_site_fract_z
_atom_site_U_iso_or_equiv
_atom_site_adp_type
_atom_site_occupancy
_atom_site_symmetry_multiplicity
_atom_site_calc_flag
_atom_site_refinement_flags
O1W O 0.26202(16) 0.3837(3) 0.09790(10) 0.0302(6) Uani 1 1 d G
H1W H 0.2733 0.3370 0.1347 0.12(2) Uiso 1 1 d G
H1V H 0.2476 0.3061 0.0765 0.057(14) Uiso 1 1 d G
C1 C 0.44698(17) 0.3384(3) -0.04762(11) 0.0220(7) Uani 1 1 d G
C2 C 0.39216(19) 0.4254(3) -0.09818(11) 0.0254(7) Uani 1 1 d G
H2 H 0.4052 0.4346 -0.1298 0.031 Uiso 1 1 calc R
C3 C 0.3167(2) 0.4996(4) -0.10126(15) 0.0238(7) Uani 1 1 d .
H3 H 0.2782 0.5584 -0.1354 0.029 Uiso 1 1 calc R
C4 C 0.2989(2) 0.4857(4) -0.05283(15) 0.0200(7) Uani 1 1 d .
C5 C 0.3549(2) 0.3942(4) -0.00270(16) 0.0227(7) Uani 1 1 d .
H5 H 0.3417 0.3832 0.0288 0.027 Uiso 1 1 calc R
C6 C 0.4307(2) 0.3190(4) 0.00073(16) 0.0233(7) Uani 1 1 d .
H6 H 0.4688 0.2582 0.0342 0.028 Uiso 1 1 calc R
C7 C 0.2171(2) 0.5715(4) -0.05919(15) 0.0203(7) Uani 1 1 d .
C8 C 0.1438(2) 0.6662(3) -0.00197(15) 0.0194(7) Uani 1 1 d .
C9 C 0.1709(2) 0.7847(4) 0.03808(15) 0.0219(7) Uani 1 1 d .
C10 C 0.1046(2) 0.8581(4) 0.04654(16) 0.0238(7) Uani 1 1 d .
H10 H 0.1222 0.9378 0.0730 0.029 Uiso 1 1 calc R
C11 C 0.0117(2) 0.8091(4) 0.01451(15) 0.0229(7) Uani 1 1 d .
H11 H -0.0326 0.8558 0.0207 0.027 Uiso 1 1 calc R
C12 C -0.0170(2) 0.6934(4) -0.02613(15) 0.0218(7) Uani 1 1 d .
H12 H -0.0798 0.6634 -0.0473 0.026 Uiso 1 1 calc R
C13 C 0.0491(2) 0.6220(3) -0.03514(15) 0.0198(7) Uani 1 1 d .
C14 C -0.0683(2) 0.4737(4) -0.11767(14) 0.0216(7) Uani 1 1 d .
H14A H -0.1042 0.5621 -0.1356 0.026 Uiso 1 1 calc R
H14B H -0.0953 0.4228 -0.0967 0.026 Uiso 1 1 calc R
C15 C -0.0726(2) 0.3788(3) -0.16838(15) 0.0217(7) Uani 1 1 d .
C16 C 0.0090(2) 0.3101(4) -0.22341(17) 0.0277(8) Uani 1 1 d .
H16A H -0.0515 0.2660 -0.2527 0.033 Uiso 1 1 calc R
H16B H 0.0556 0.2333 -0.2043 0.033 Uiso 1 1 calc R
C17 C 0.0376(2) 0.4132(4) -0.25812(15) 0.0227(7) Uani 1 1 d .
H17A H 0.0995 0.4535 -0.2290 0.027 Uiso 1 1 calc R
H17B H -0.0072 0.4927 -0.2751 0.027 Uiso 1 1 calc R
C18 C 0.0408(2) 0.3373(4) -0.31103(16) 0.0244(7) Uani 1 1 d .
H18A H 0.0859 0.2579 -0.2939 0.029 Uiso 1 1 calc R
H18B H -0.0209 0.2964 -0.3399 0.029 Uiso 1 1 calc R
C19 C 0.0689(2) 0.4395(4) -0.34642(16) 0.0258(8) Uani 1 1 d .
H19A H 0.0611 0.3897 -0.3828 0.031 Uiso 1 1 calc R
H19B H 0.0267 0.5225 -0.3608 0.031 Uiso 1 1 calc R
C20 C 0.2395(2) 0.4083(4) -0.29762(15) 0.0229(7) Uani 1 1 d .
C21 C 0.3352(2) 0.4768(4) -0.25817(15) 0.0235(7) Uani 1 1 d .
C22 C 0.4174(3) 0.4009(4) -0.24319(17) 0.0313(8) Uani 1 1 d .
H22 H 0.4136 0.3082 -0.2590 0.038 Uiso 1 1 calc R
C23 C 0.5036(3) 0.4645(4) -0.20492(17) 0.0346(9) Uani 1 1 d .
H23 H 0.5591 0.4154 -0.1943 0.042 Uiso 1 1 calc R
C24 C 0.5073(2) 0.6032(4) -0.18211(17) 0.0325(9) Uani 1 1 d .
H24 H 0.5651 0.6481 -0.1556 0.039 Uiso 1 1 calc R
C25 C 0.4217(2) 0.6742(4) -0.19999(15) 0.0246(7) Uani 1 1 d .
C26 C 0.4239(2) 0.8265(4) -0.17734(15) 0.0249(7) Uani 1 1 d .
C27 C 0.3280(3) 1.0463(4) -0.19605(18) 0.0303(8) Uani 1 1 d .
H27A H 0.3073 1.1001 -0.2342 0.036 Uiso 1 1 calc R
H27B H 0.3887 1.0854 -0.1643 0.036 Uiso 1 1 calc R
C28 C 0.2564(2) 1.0691(4) -0.17575(16) 0.0286(8) Uani 1 1 d .
H28A H 0.2470 1.1724 -0.1739 0.034 Uiso 1 1 calc R
H28B H 0.1963 1.0275 -0.2071 0.034 Uiso 1 1 calc R
C29 C 0.2862(2) 1.0022(4) -0.11284(16) 0.0278(8) Uani 1 1 d .
H29A H 0.2906 0.8977 -0.1155 0.033 Uiso 1 1 calc R
H29B H 0.3484 1.0381 -0.0819 0.033 Uiso 1 1 calc R
C30 C 0.2174(3) 1.0364(4) -0.09171(17) 0.0342(9) Uani 1 1 d .
H30A H 0.2103 1.1408 -0.0912 0.041 Uiso 1 1 calc R
H30B H 0.1559 0.9957 -0.1214 0.041 Uiso 1 1 calc R
C31 C 0.2457(2) 1.0515(4) 0.01513(16) 0.0259(8) Uani 1 1 d .
C32 C 0.2876(2) 0.9716(4) 0.07681(16) 0.0264(8) Uani 1 1 d .
H32A H 0.3558 0.9838 0.1000 0.032 Uiso 1 1 calc R
H32B H 0.2635 1.0144 0.1011 0.032 Uiso 1 1 calc R
O1 O 0.58580(19) 0.2061(3) 0.00512(13) 0.0461(8) Uani 1 1 d .
O2 O 0.53833(18) 0.2706(3) -0.08907(13) 0.0428(7) Uani 1 1 d .
O3 O 0.15729(15) 0.6234(3) -0.10940(11) 0.0275(6) Uani 1 1 d .
O4 O 0.02855(15) 0.5074(2) -0.07436(10) 0.0229(5) Uani 1 1 d .
O5 O -0.14389(15) 0.3041(2) -0.20174(11) 0.0250(5) Uani 1 1 d .
O6 O 0.23076(17) 0.2839(3) -0.31866(11) 0.0309(6) Uani 1 1 d .
O7 O 0.49830(17) 0.8796(3) -0.13583(12) 0.0376(6) Uani 1 1 d .
O8 O 0.21244(17) 1.1749(3) 0.00723(12) 0.0339(6) Uani 1 1 d .
O9 O 0.26583(15) 0.8202(2) 0.06900(11) 0.0249(5) Uani 1 1 d .
N1 N 0.52912(19) 0.2650(3) -0.04398(14) 0.0266(6) Uani 1 1 d .
N2 N 0.21523(17) 0.5888(3) -0.00605(12) 0.0226(6) Uani 1 1 d .
H2A H 0.2603 0.5502 0.0276 0.027 Uiso 1 1 calc R
N3 N 0.00186(19) 0.3874(3) -0.17538(13) 0.0270(7) Uani 1 1 d .
H3A H 0.0484 0.4418 -0.1500 0.032 Uiso 1 1 calc R
N4 N 0.16636(19) 0.4906(3) -0.30859(13) 0.0245(6) Uani 1 1 d .
H4 H 0.1768 0.5764 -0.2929 0.029 Uiso 1 1 calc R
N5 N 0.33775(18) 0.6123(3) -0.23736(13) 0.0234(6) Uani 1 1 d .
N6 N 0.34019(19) 0.8946(3) -0.20644(13) 0.0260(6) Uani 1 1 d .
H6A H 0.2909 0.8461 -0.2327 0.031 Uiso 1 1 calc R
N7 N 0.2488(2) 0.9788(3) -0.03008(14) 0.0305(7) Uani 1 1 d .
H7 H 0.2709 0.8918 -0.0220 0.037 Uiso 1 1 calc R

loop_
_atom_site_aniso_label
_atom_site_aniso_U_11
_atom_site_aniso_U_22
_atom_site_aniso_U_33
_atom_site_aniso_U_23
_atom_site_aniso_U_13
_atom_site_aniso_U_12
O1W 0.0292(13) 0.0295(14) 0.0354(15) 0.0010(12) 0.0193(11) -0.0013(11)
C1 0.0151(14) 0.0222(17) 0.0301(19) -0.0058(14) 0.0128(14) 0.0005(13)
C2 0.0252(17) 0.0278(19) 0.0271(18) -0.0011(15) 0.0162(15) 0.0027(15)
C3 0.0214(16) 0.0264(18) 0.0241(18) 0.0051(15) 0.0123(14) 0.0040(14)
C4 0.0186(15) 0.0235(17) 0.0195(16) -0.0049(14) 0.0110(13) -0.0051(13)
C5 0.0216(16) 0.0243(17) 0.0275(18) 0.0016(14) 0.0165(14) 0.0015(14)
C6 0.0206(15) 0.0243(18) 0.0246(18) -0.0007(14) 0.0116(14) -0.0001(14)
C7 0.0167(15) 0.0221(17) 0.0240(17) 0.0027(14) 0.0119(14) -0.0003(13)
C8 0.0164(14) 0.0201(16) 0.0230(17) 0.0066(13) 0.0112(13) 0.0056(13)
C9 0.0201(15) 0.0268(18) 0.0213(17) 0.0062(14) 0.0124(14) 0.0036(14)
C10 0.0260(17) 0.0202(17) 0.0304(19) -0.0025(14) 0.0183(15) 0.0007(14)
C11 0.0194(16) 0.0280(18) 0.0263(18) 0.0051(15) 0.0155(15) 0.0055(14)
C12 0.0137(14) 0.0282(18) 0.0237(17) 0.0031(14) 0.0099(13) -0.0017(13)
C13 0.0197(15) 0.0188(16) 0.0223(17) 0.0004(13) 0.0119(14) -0.0002(13)
C14 0.0187(15) 0.0265(18) 0.0190(16) 0.0005(14) 0.0094(13) -0.0016(14)
C15 0.0194(16) 0.0188(16) 0.0230(17) 0.0073(14) 0.0084(14) 0.0025(14)
C16 0.0293(18) 0.0231(18) 0.035(2) -0.0044(15) 0.0193(16) -0.0027(15)
C17 0.0242(16) 0.0185(17) 0.0290(18) -0.0009(14) 0.0164(15) -0.0015(13)
C18 0.0268(17) 0.0213(17) 0.0276(19) -0.0060(14) 0.0159(15) -0.0069(14)
C19 0.0258(17) 0.0257(18) 0.0286(19) -0.0051(15) 0.0161(15) -0.0059(15)
C20 0.0297(18) 0.0223(18) 0.0212(17) 0.0016(14) 0.0163(15) -0.0005(14)
C21 0.0253(17) 0.0246(18) 0.0235(18) 0.0044(14) 0.0149(14) 0.0038(14)
C22 0.0349(19) 0.032(2) 0.034(2) 0.0056(17) 0.0228(17) 0.0082(16)
C23 0.0265(18) 0.045(2) 0.035(2) 0.0036(18) 0.0186(17) 0.0058(17)
C24 0.0217(17) 0.047(2) 0.029(2) 0.0011(17) 0.0135(15) -0.0050(17)
C25 0.0209(16) 0.032(2) 0.0224(18) 0.0046(15) 0.0123(14) -0.0028(14)
C26 0.0219(16) 0.0307(19) 0.0230(18) 0.0027(15) 0.0123(14) -0.0070(15)
C27 0.036(2) 0.0226(18) 0.035(2) 0.0014(16) 0.0203(17) -0.0060(16)
C28 0.0326(18) 0.0243(18) 0.0277(19) -0.0028(15) 0.0149(16) 0.0001(15)
C29 0.0274(18) 0.0271(19) 0.0281(19) -0.0015(15) 0.0139(15) -0.0001(15)
C30 0.033(2) 0.037(2) 0.028(2) 0.0029(17) 0.0133(16) 0.0085(17)
C31 0.0180(15) 0.031(2) 0.0317(19) -0.0053(16) 0.0153(15) -0.0055(15)
C32 0.0219(16) 0.029(2) 0.0303(19) -0.0064(15) 0.0150(15) -0.0043(15)
O1 0.0395(15) 0.061(2) 0.0459(17) 0.0187(15) 0.0276(14) 0.0275(15)
O2 0.0415(15) 0.0597(19) 0.0416(16) 0.0058(14) 0.0317(14) 0.0174(14)
O3 0.0239(12) 0.0324(14) 0.0321(14) 0.0074(11) 0.0188(11) 0.0087(11)
O4 0.0192(11) 0.0247(12) 0.0270(13) -0.0037(10) 0.0135(10) -0.0036(10)
O5 0.0216(11) 0.0241(12) 0.0290(13) -0.0039(10) 0.0131(10) -0.0047(10)
O6 0.0387(14) 0.0252(13) 0.0360(14) -0.0016(11) 0.0245(12) 0.0005(11)
O7 0.0251(13) 0.0377(15) 0.0402(16) -0.0031(12) 0.0103(12) -0.0106(12)
O8 0.0374(14) 0.0231(13) 0.0469(16) -0.0011(12) 0.0260(13) 0.0044(11)
O9 0.0187(11) 0.0249(13) 0.0332(14) -0.0020(10) 0.0151(10) -0.0027(10)
N1 0.0221(14) 0.0261(16) 0.0292(16) 0.0009(13) 0.0118(13) 0.0040(12)
N2 0.0154(13) 0.0277(16) 0.0238(15) 0.0014(12) 0.0097(11) 0.0043(12)
N3 0.0254(14) 0.0277(16) 0.0331(17) -0.0059(13) 0.0189(13) -0.0059(13)
N4 0.0242(14) 0.0208(15) 0.0308(16) -0.0016(13) 0.0159(13) -0.0032(12)
N5 0.0207(14) 0.0294(16) 0.0239(15) 0.0027(12) 0.0142(12) -0.0025(12)
N6 0.0241(14) 0.0259(15) 0.0283(16) -0.0050(13) 0.0138(13) -0.0084(12)
N7 0.0367(17) 0.0281(16) 0.0304(17) 0.0005(13) 0.0200(14) 0.0046(14)

loop_
_atom_type_symbol
_atom_type_description
_atom_type_scat_dispersion_real
_atom_type_scat_dispersion_imag
_atom_type_scat_source
C C 0.0033 0.0016 'International Tables Vol C Tables 4.2.6.8 and 6.1.1.4'
H H 0.0000 0.0000 'International Tables Vol C Tables 4.2.6.8 and 6.1.1.4'
O O 0.0106 0.0060 'International Tables Vol C Tables 4.2.6.8 and 6.1.1.4'
N N 0.0061 0.0033 'International Tables Vol C Tables 4.2.6.8 and 6.1.1.4'

loop_
_geom_angle_atom_site_label_1
_geom_angle_atom_site_label_2
_geom_angle_atom_site_label_3
_geom_angle
H1W O1W H1V 94.7
C2 C1 C6 123.39(15)
C2 C1 N1 117.96(16)
C6 C1 N1 118.6(2)
C1 C2 C3 118.78(15)
C1 C2 H2 120.6
C3 C2 H2 120.6
C2 C3 C4 119.7(3)
C2 C3 H3 120.1
C4 C3 H3 120.1
C5 C4 C3 120.0(3)
C5 C4 C7 123.6(3)
C3 C4 C7 116.4(3)
C4 C5 C6 120.7(3)
C4 C5 H5 119.7
C6 C5 H5 119.7
C1 C6 C5 117.4(3)
C1 C6 H6 121.3
C5 C6 H6 121.3
O3 C7 N2 123.1(3)
O3 C7 C4 121.0(3)
N2 C7 C4 115.9(3)
C9 C8 C13 120.0(3)
C9 C8 N2 118.4(3)
C13 C8 N2 121.6(3)
O9 C9 C8 115.9(3)
O9 C9 C10 123.6(3)
C8 C9 C10 120.4(3)
C11 C10 C9 118.4(3)
C11 C10 H10 120.8
C9 C10 H10 120.8
C12 C11 C10 122.1(3)
C12 C11 H11 119.0
C10 C11 H11 119.0
C11 C12 C13 119.3(3)
C11 C12 H12 120.4
C13 C12 H12 120.4
O4 C13 C12 124.3(3)
O4 C13 C8 116.0(3)
C12 C13 C8 119.8(3)
O4 C14 C15 107.9(2)
O4 C14 H14A 110.1
C15 C14 H14A 110.1
O4 C14 H14B 110.1
C15 C14 H14B 110.1
H14A C14 H14B 108.4
O5 C15 N3 124.2(3)
O5 C15 C14 120.0(3)
N3 C15 C14 115.8(3)
N3 C16 C17 110.6(3)
N3 C16 H16A 109.5
C17 C16 H16A 109.5
N3 C16 H16B 109.5
C17 C16 H16B 109.5
H16A C16 H16B 108.1
C16 C17 C18 112.0(3)
C16 C17 H17A 109.2
C18 C17 H17A 109.2
C16 C17 H17B 109.2
C18 C17 H17B 109.2
H17A C17 H17B 107.9
C19 C18 C17 112.6(3)
C19 C18 H18A 109.1
C17 C18 H18A 109.1
C19 C18 H18B 109.1
C17 C18 H18B 109.1
H18A C18 H18B 107.8
N4 C19 C18 112.9(3)
N4 C19 H19A 109.0
C18 C19 H19A 109.0
N4 C19 H19B 109.0
C18 C19 H19B 109.0
H19A C19 H19B 107.8
O6 C20 N4 123.2(3)
O6 C20 C21 121.3(3)
N4 C20 C21 115.5(3)
N5 C21 C22 122.1(3)
N5 C21 C20 117.1(3)
C22 C21 C20 120.8(3)
C23 C22 C21 119.1(4)
C23 C22 H22 120.4
C21 C22 H22 120.4
C22 C23 C24 119.3(3)
C22 C23 H23 120.3
C24 C23 H23 120.3
C23 C24 C25 118.4(3)
C23 C24 H24 120.8
C25 C24 H24 120.8
N5 C25 C24 122.2(3)
N5 C25 C26 118.4(3)
C24 C25 C26 119.4(3)
O7 C26 N6 124.9(3)
O7 C26 C25 120.5(3)
N6 C26 C25 114.6(3)
N6 C27 C28 113.3(3)
N6 C27 H27A 108.9
C28 C27 H27A 108.9
N6 C27 H27B 108.9
C28 C27 H27B 108.9
H27A C27 H27B 107.7
C29 C28 C27 113.8(3)
C29 C28 H28A 108.8
C27 C28 H28A 108.8
C29 C28 H28B 108.8
C27 C28 H28B 108.8
H28A C28 H28B 107.7
C30 C29 C28 112.5(3)
C30 C29 H29A 109.1
C28 C29 H29A 109.1
C30 C29 H29B 109.1
C28 C29 H29B 109.1
H29A C29 H29B 107.8
N7 C30 C29 112.3(3)
N7 C30 H30A 109.1
C29 C30 H30A 109.1
N7 C30 H30B 109.1
C29 C30 H30B 109.1
H30A C30 H30B 107.9
O8 C31 N7 122.3(3)
O8 C31 C32 122.6(3)
N7 C31 C32 115.0(3)
O9 C32 C31 112.7(3)
O9 C32 H32A 109.1
C31 C32 H32A 109.1
O9 C32 H32B 109.1
C31 C32 H32B 109.1
H32A C32 H32B 107.8
C13 O4 C14 118.6(2)
C9 O9 C32 116.1(3)
O2 N1 O1 123.7(3)
O2 N1 C1 118.6(3)
O1 N1 C1 117.7(3)
C7 N2 C8 124.8(3)
C7 N2 H2A 117.6
C8 N2 H2A 117.6
C15 N3 C16 124.0(3)
C15 N3 H3A 118.0
C16 N3 H3A 118.0
C20 N4 C19 122.0(3)
C20 N4 H4 119.0
C19 N4 H4 119.0
C25 N5 C21 118.7(3)
C26 N6 C27 123.6(3)
C26 N6 H6A 118.2
C27 N6 H6A 118.2
C31 N7 C30 124.7(3)
C31 N7 H7 117.7
C30 N7 H7 117.7

loop_
_geom_bond_atom_site_label_1
_geom_bond_atom_site_label_2
_geom_bond_distance
O1W H1W 0.9446
O1W H1V 0.8499
C1 C2 1.3704
C1 C6 1.385(4)
C1 N1 1.478(3)
C2 C3 1.391(4)
C2 H2 0.9300
C3 C4 1.398(4)
C3 H3 0.9300
C4 C5 1.392(5)
C4 C7 1.504(4)
C5 C6 1.396(4)
C5 H5 0.9300
C6 H6 0.9300
C7 O3 1.224(4)
C7 N2 1.360(4)
C8 C9 1.391(5)
C8 C13 1.398(4)
C8 N2 1.430(4)
C9 O9 1.381(4)
C9 C10 1.396(4)
C10 C11 1.388(4)
C10 H10 0.9300
C11 C12 1.378(5)
C11 H11 0.9300
C12 C13 1.393(4)
C12 H12 0.9300
C13 O4 1.361(4)
C14 O4 1.426(4)
C14 C15 1.516(5)
C14 H14A 0.9700
C14 H14B 0.9700
C15 O5 1.240(4)
C15 N3 1.335(4)
C16 N3 1.458(4)
C16 C17 1.522(5)
C16 H16A 0.9700
C16 H16B 0.9700
C17 C18 1.527(4)
C17 H17A 0.9700
C17 H17B 0.9700
C18 C19 1.524(5)
C18 H18A 0.9700
C18 H18B 0.9700
C19 N4 1.459(4)
C19 H19A 0.9700
C19 H19B 0.9700
C20 O6 1.239(4)
C20 N4 1.330(4)
C20 C21 1.501(5)
C21 N5 1.345(4)
C21 C22 1.396(5)
C22 C23 1.369(5)
C22 H22 0.9300
C23 C24 1.389(6)
C23 H23 0.9300
C24 C25 1.405(5)
C24 H24 0.9300
C25 N5 1.334(4)
C25 C26 1.508(5)
C26 O7 1.227(4)
C26 N6 1.339(4)
C27 N6 1.455(4)
C27 C28 1.529(5)
C27 H27A 0.9700
C27 H27B 0.9700
C28 C29 1.520(5)
C28 H28A 0.9700
C28 H28B 0.9700
C29 C30 1.518(5)
C29 H29A 0.9700
C29 H29B 0.9700
C30 N7 1.452(4)
C30 H30A 0.9700
C30 H30B 0.9700
C31 O8 1.234(4)
C31 N7 1.341(4)
C31 C32 1.518(5)
C32 O9 1.428(4)
C32 H32A 0.9700
C32 H32B 0.9700
O1 N1 1.220(4)
O2 N1 1.220(4)
N2 H2A 0.8600
N3 H3A 0.8600
N4 H4 0.8600
N6 H6A 0.8600
N7 H7 0.8600
